data_4029145
loop_
_publ_author_name
'Camus, Nathalie'
'Halime, Zakaria'
'Le Bris, Nathalie'
'Bernard, H\'el\`ene'
'Platas-Iglesias, Carlos'
'Tripier, Rapha\"el'

_publ_section_title
;
 Full Control of the Regiospecific N-Functionalization of C-Functionalized
 Cyclam Bisaminal Derivatives and Application to the Synthesis of their
 TETA, TE2A, and CB-TE2A Analogues.
;
_journal_issue 5
_journal_name_full 'The Journal of organic chemistry'
_journal_page_first 1885
_journal_page_last 1899
_journal_paper_doi 10.1021/jo4028566
_journal_volume 79
_journal_year 2014
_chemical_formula_moiety
;
        C19 H33 N4 O2 1+, Br 1-
;
_chemical_formula_sum 'C19 H33 Br N4 O2'
_chemical_formula_weight 429.4
_space_group_IT_number 14
_symmetry_cell_setting monoclinic
_symmetry_Int_Tables_number 14
_symmetry_space_group_name_Hall '-P 2ybc'
_symmetry_space_group_name_H-M 'P 1 21/c 1'
_atom_sites_solution_hydrogens geom
_atom_sites_solution_primary direct
_atom_sites_solution_secondary difmap
_audit_creation_date 2012-12-06T16:32:01-00:00
_audit_creation_method 'WinGX routine CIF_UPDATE'
_cell_angle_alpha 90
_cell_angle_beta 97.090(4)
_cell_angle_gamma 90
_cell_formula_units_Z 4
_cell_length_a 7.0723(2)
_cell_length_b 9.7167(3)
_cell_length_c 30.2173(12)
_cell_measurement_reflns_used 6227
_cell_measurement_temperature 170(2)
_cell_measurement_theta_max 31.6056
_cell_measurement_theta_min 2.8918
_cell_volume 2060.64(12)
_computing_cell_refinement
;
        CrysAlis RED, Oxford Diffraction Ltd.,
        Version 1.171.33.52 (release 06-11-2009 CrysAlis171 .NET)
        (compiled Nov  6 2009,16:24:50)
;
_computing_data_collection
;
        CrysAlis CCD, Oxford Diffraction Ltd.,
        Version 1.171.33.52 (release 06-11-2009 CrysAlis171 .NET)
        (compiled Nov  6 2009,16:24:50)
;
_computing_data_reduction
;
        CrysAlis RED, Oxford Diffraction Ltd.,
        Version 1.171.33.52 (release 06-11-2009 CrysAlis171 .NET)
        (compiled Nov  6 2009,16:24:50)
;
_computing_molecular_graphics 'ORTEP3 for Windows (Farrugia, 1997)'
_computing_publication_material
;
        WinGX (Farrugia, 1999)
        PLATON (Spek, 1990-2003)
        enCIFer (Allen et al., 2004)
;
_computing_structure_refinement 'SHELXL-97 (Sheldrick, 2008)'
_computing_structure_solution 'SIR-92 (Altomare et al., 1992)'
_diffrn_ambient_temperature 170(2)
_diffrn_detector 'CCD plate'
_diffrn_detector_area_resol_mean 8.3622
_diffrn_measured_fraction_theta_full 0.991
_diffrn_measured_fraction_theta_max 0.991
_diffrn_measurement_device 'Kappa-geometry diffractometer'
_diffrn_measurement_device_type 'Xcalibur, Sapphire2, large Be window'
_diffrn_measurement_method '\w scans'
_diffrn_orient_matrix_UB_11 0.0396751237
_diffrn_orient_matrix_UB_12 0.0593826874
_diffrn_orient_matrix_UB_13 0.0112405985
_diffrn_orient_matrix_UB_21 0.0053651652
_diffrn_orient_matrix_UB_22 -0.0355788089
_diffrn_orient_matrix_UB_23 0.0206184072
_diffrn_orient_matrix_UB_31 0.0928286456
_diffrn_orient_matrix_UB_32 -0.0233348203
_diffrn_orient_matrix_UB_33 -0.0028343958
_diffrn_radiation_monochromator graphite
_diffrn_radiation_probe x-ray
_diffrn_radiation_type MoK\a
_diffrn_radiation_wavelength 0.71073
_diffrn_reflns_av_R_equivalents 0.0422
_diffrn_reflns_av_unetI/netI 0.0707
_diffrn_reflns_limit_h_max 10
_diffrn_reflns_limit_h_min -8
_diffrn_reflns_limit_k_max 13
_diffrn_reflns_limit_k_min -13
_diffrn_reflns_limit_l_max 42
_diffrn_reflns_limit_l_min -42
_diffrn_reflns_number 20240
_diffrn_reflns_theta_full 30.5
_diffrn_reflns_theta_max 30.5
_diffrn_reflns_theta_min 2.9
_diffrn_source 'sealed X-ray tube'
_exptl_absorpt_coefficient_mu 2.015
_exptl_absorpt_correction_T_max 0.816
_exptl_absorpt_correction_T_min 0.659
_exptl_absorpt_correction_type analytical
_exptl_absorpt_process_details
;
        CrysAlis RED, Oxford Diffraction Ltd.,
        Version 1.171.33.52 (release 06-11-2009 CrysAlis171 .NET)
        (compiled Nov  6 2009,16:24:50)
Analytical numeric absorption correction using a multifaceted crystal
                        model based on expressions derived by R.C. Clark & J.S.
        (Clark, R. C. & Reid, J. S. (1995). Acta Cryst. A51, 887-897)
;
_exptl_crystal_colour colourless
_exptl_crystal_density_diffrn 1.384
_exptl_crystal_density_method 'not measured'
_exptl_crystal_description 'prismatic, axis [1 0 0]'
_exptl_crystal_F_000 904
_exptl_crystal_size_max 0.29
_exptl_crystal_size_mid 0.15
_exptl_crystal_size_min 0.12
_refine_diff_density_max 0.69
_refine_diff_density_min -0.536
_refine_diff_density_rms 0.062
_refine_ls_extinction_method none
_refine_ls_goodness_of_fit_ref 0.858
_refine_ls_hydrogen_treatment mixed
_refine_ls_matrix_type full
_refine_ls_number_parameters 250
_refine_ls_number_reflns 6226
_refine_ls_number_restraints 0
_refine_ls_restrained_S_all 0.858
_refine_ls_R_factor_all 0.0659
_refine_ls_R_factor_gt 0.033
_refine_ls_shift/su_max 0.001
_refine_ls_shift/su_mean 0
_refine_ls_structure_factor_coef Fsqd
_refine_ls_weighting_details 'calc w=1/[\s^2^(Fo^2^)+(0.0275P)^2^+0.0000P] where P=(Fo^2^+2Fc^2^)/3'
_refine_ls_weighting_scheme calc
_refine_ls_wR_factor_gt 0.0596
_refine_ls_wR_factor_ref 0.063
_reflns_number_gt 3922
_reflns_number_total 6226
_reflns_threshold_expression >2\s(I)
_cod_data_source_file jo4028566_si_002.cif
_cod_data_source_block nc346-a
_cod_depositor_comments
;
The following automatic conversions were performed:

'_diffrn_radiation_probe' value 'X-ray' changed to 'x-ray' according
to
/usr/data/users/saulius/crontab/automatic-downloads/current/ACS/lib/dictionaries/cif_core.dic
dictionary named 'cif_core.dic' version 2.4.2 from 2011-04-26.

Automatic conversion script
Id: cif_fix_values 2281 2013-09-26 08:29:07Z andrius 

The following automatic conversions were performed:

data name '_iucr_refine_instruction_details' was replaced with
'_iucr_refine_instructions_details' as specified in the replacement
file 'data/replacement-values/replacement_tags.lst'.

Automatic conversion script
Id: cif_correct_tags 9268 2022-04-12 08:56:07Z antanas 
;
_cod_original_sg_symbol_Hall -P2ybc
_cod_original_sg_symbol_H-M P21/c
_cod_database_code 4029145

loop_
_symmetry_equiv_pos_as_xyz
'x, y, z'
'-x, y+1/2, -z+1/2'
'-x, -y, -z'
'x, -y-1/2, z-1/2'

loop_
_atom_site_label
_atom_site_type_symbol
_atom_site_fract_x
_atom_site_fract_y
_atom_site_fract_z
_atom_site_U_iso_or_equiv
_atom_site_adp_type
_atom_site_occupancy
_atom_site_symmetry_multiplicity
_atom_site_calc_flag
_atom_site_refinement_flags
C1 C 0.6166(2) 0.00442(17) 0.09624(5) 0.0214(4) Uani 1 1 d .
H1A H 0.6525 -0.0928 0.092 0.026 Uiso 1 1 calc R
H1B H 0.5027 0.0242 0.0747 0.026 Uiso 1 1 calc R
C2 C 0.5635(2) 0.02096(16) 0.14309(5) 0.0209(4) Uani 1 1 d .
H2A H 0.4572 -0.0424 0.147 0.025 Uiso 1 1 calc R
H2B H 0.6738 -0.0058 0.1648 0.025 Uiso 1 1 calc R
C3 C 0.6012(2) 0.23982(17) 0.18442(5) 0.0180(3) Uani 1 1 d .
C4 C 0.5186(2) 0.38190(16) 0.18985(5) 0.0201(4) Uani 1 1 d .
H4 H 0.4173 0.3999 0.1644 0.024 Uiso 1 1 calc R
C5 C 0.6783(2) 0.48681(18) 0.18855(6) 0.0263(4) Uani 1 1 d .
H5A H 0.6256 0.5809 0.1898 0.032 Uiso 1 1 calc R
H5B H 0.7747 0.4739 0.2149 0.032 Uiso 1 1 calc R
C6 C 0.6970(2) 0.56436(17) 0.11183(6) 0.0263(4) Uani 1 1 d .
H6A H 0.7464 0.6583 0.1186 0.032 Uiso 1 1 calc R
H6B H 0.5561 0.5678 0.1092 0.032 Uiso 1 1 calc R
C7 C 0.7582(2) 0.51577(17) 0.06851(6) 0.0255(4) Uani 1 1 d .
H7A H 0.707 0.5785 0.0441 0.031 Uiso 1 1 calc R
H7B H 0.899 0.517 0.0706 0.031 Uiso 1 1 calc R
C8 C 0.7180(2) 0.32206(18) 0.01365(5) 0.0252(4) Uani 1 1 d .
H8A H 0.8536 0.3342 0.0094 0.03 Uiso 1 1 calc R
H8B H 0.6398 0.3764 -0.0095 0.03 Uiso 1 1 calc R
C9 C 0.6650(2) 0.17138(18) 0.00850(5) 0.0253(4) Uani 1 1 d .
H9A H 0.6664 0.1442 -0.023 0.03 Uiso 1 1 calc R
H9B H 0.5337 0.1586 0.0159 0.03 Uiso 1 1 calc R
C10 C 0.7988(2) 0.07767(18) 0.03803(5) 0.0241(4) Uani 1 1 d .
H10A H 0.7748 -0.0191 0.0288 0.029 Uiso 1 1 calc R
H10B H 0.9322 0.1002 0.0341 0.029 Uiso 1 1 calc R
C11 C 0.9489(2) 0.07996(16) 0.11707(5) 0.0206(4) Uani 1 1 d .
H11A H 0.9253 0.1227 0.1456 0.025 Uiso 1 1 calc R
H11B H 1.0491 0.135 0.1052 0.025 Uiso 1 1 calc R
C12 C 1.0279(2) -0.06310(16) 0.12719(5) 0.0187(3) Uani 1 1 d .
C13 C 1.0836(2) -0.14849(18) 0.09413(6) 0.0242(4) Uani 1 1 d .
H13 H 1.0692 -0.1177 0.0641 0.029 Uiso 1 1 calc R
C14 C 1.1597(2) -0.27793(19) 0.10444(6) 0.0279(4) Uani 1 1 d .
H14 H 1.1972 -0.3349 0.0815 0.033 Uiso 1 1 calc R
C15 C 1.1811(2) -0.32400(18) 0.14802(6) 0.0283(4) Uani 1 1 d .
H15 H 1.232 -0.4129 0.155 0.034 Uiso 1 1 calc R
C16 C 1.1284(2) -0.24073(19) 0.18126(6) 0.0291(4) Uani 1 1 d .
H16 H 1.1438 -0.2718 0.2113 0.035 Uiso 1 1 calc R
C17 C 1.0528(2) -0.11138(18) 0.17077(6) 0.0245(4) Uani 1 1 d .
H17 H 1.0173 -0.0545 0.1939 0.029 Uiso 1 1 calc R
C18 C 0.4307(2) 0.39128(18) 0.23359(5) 0.0260(4) Uani 1 1 d .
H18A H 0.5299 0.3683 0.2585 0.031 Uiso 1 1 calc R
H18B H 0.3909 0.4876 0.2378 0.031 Uiso 1 1 calc R
C19 C 0.2614(2) 0.29837(19) 0.23611(6) 0.0288(4) Uani 1 1 d .
H19A H 0.2956 0.2021 0.2299 0.035 Uiso 1 1 calc R
H19B H 0.2217 0.3021 0.2664 0.035 Uiso 1 1 calc R
N1 N 0.77284(18) 0.09256(13) 0.08562(4) 0.0183(3) Uani 1 1 d .
N2 N 0.50716(18) 0.16067(14) 0.15274(4) 0.0203(3) Uani 1 1 d .
N3 N 0.76916(19) 0.47140(15) 0.14773(5) 0.0236(3) Uani 1 1 d .
N4 N 0.6870(2) 0.37380(15) 0.05855(5) 0.0215(3) Uani 1 1 d .
O1 O 0.74442(15) 0.19918(12) 0.20864(4) 0.0235(3) Uani 1 1 d .
O2 O 0.10969(17) 0.34347(15) 0.20400(5) 0.0401(4) Uani 1 1 d .
H2N H 0.419(3) 0.197(2) 0.1357(7) 0.048 Uiso 1 1 d .
H3N H 0.882(3) 0.479(2) 0.1543(6) 0.048 Uiso 1 1 d .
H4M H 0.552(3) 0.3692(19) 0.0592(7) 0.048 Uiso 1 1 d .
H4N H 0.736(3) 0.318(2) 0.0793(7) 0.048 Uiso 1 1 d .
H2O H 0.017(3) 0.301(2) 0.2056(8) 0.06 Uiso 1 1 d .
Br1 Br 0.23531(2) 0.34078(2) 0.058948(6) 0.03199(6) Uani 1 1 d .

loop_
_atom_site_aniso_label
_atom_site_aniso_U_11
_atom_site_aniso_U_22
_atom_site_aniso_U_33
_atom_site_aniso_U_23
_atom_site_aniso_U_13
_atom_site_aniso_U_12
C1 0.0198(8) 0.0187(9) 0.0259(9) -0.0030(7) 0.0032(7) -0.0015(7)
C2 0.0195(8) 0.0185(9) 0.0252(9) 0.0007(7) 0.0043(7) -0.0006(7)
C3 0.0175(8) 0.0231(9) 0.0146(8) 0.0018(7) 0.0067(7) -0.0008(7)
C4 0.0187(8) 0.0219(9) 0.0190(9) -0.0021(7) 0.0003(7) 0.0030(7)
C5 0.0280(9) 0.0239(10) 0.0262(10) -0.0059(8) 0.0004(8) 0.0024(8)
C6 0.0245(9) 0.0207(9) 0.0335(11) 0.0020(8) 0.0027(8) 0.0008(7)
C7 0.0217(9) 0.0220(9) 0.0322(11) 0.0076(7) 0.0013(8) -0.0019(7)
C8 0.0216(8) 0.0353(11) 0.0184(9) 0.0065(8) 0.0012(7) 0.0029(8)
C9 0.0227(8) 0.0363(11) 0.0168(8) -0.0028(8) 0.0013(7) -0.0009(8)
C10 0.0252(9) 0.0251(10) 0.0229(10) -0.0014(7) 0.0064(7) 0.0017(7)
C11 0.0197(8) 0.0209(9) 0.0213(9) -0.0020(7) 0.0027(7) -0.0025(7)
C12 0.0139(7) 0.0216(9) 0.0206(9) 0.0007(7) 0.0021(7) -0.0016(6)
C13 0.0236(8) 0.0296(10) 0.0199(9) 0.0026(8) 0.0047(7) 0.0029(8)
C14 0.0245(9) 0.0281(10) 0.0315(11) -0.0043(8) 0.0055(8) 0.0041(8)
C15 0.0210(8) 0.0236(10) 0.0396(11) 0.0077(8) 0.0016(8) 0.0048(7)
C16 0.0239(9) 0.0384(11) 0.0240(10) 0.0102(9) -0.0005(8) 0.0027(8)
C17 0.0191(8) 0.0344(10) 0.0200(9) -0.0009(8) 0.0018(7) 0.0013(7)
C18 0.0239(9) 0.0348(10) 0.0194(9) -0.0047(8) 0.0027(7) 0.0082(8)
C19 0.0283(9) 0.0366(11) 0.0228(9) 0.0040(8) 0.0082(8) 0.0101(8)
N1 0.0183(7) 0.0189(7) 0.0177(7) -0.0006(6) 0.0031(6) 0.0001(6)
N2 0.0180(6) 0.0218(7) 0.0205(7) -0.0008(6) 0.0002(5) 0.0034(6)
N3 0.0185(7) 0.0233(8) 0.0287(8) 0.0016(6) 0.0020(6) 0.0007(6)
N4 0.0181(7) 0.0238(8) 0.0225(8) 0.0059(6) 0.0022(6) 0.0010(6)
O1 0.0216(6) 0.0289(7) 0.0189(6) -0.0003(5) -0.0014(5) 0.0050(5)
O2 0.0237(7) 0.0478(9) 0.0469(9) 0.0162(7) -0.0037(6) -0.0023(7)
Br1 0.01830(8) 0.03715(11) 0.04024(12) 0.01194(10) 0.00251(7) 0.00007(9)

loop_
_atom_type_symbol
_atom_type_description
_atom_type_scat_dispersion_real
_atom_type_scat_dispersion_imag
_atom_type_scat_source
C C 0.0033 0.0016 'International Tables Vol C Tables 4.2.6.8 and 6.1.1.4'
H H 0 0 'International Tables Vol C Tables 4.2.6.8 and 6.1.1.4'
N N 0.0061 0.0033 'International Tables Vol C Tables 4.2.6.8 and 6.1.1.4'
O O 0.0106 0.006 'International Tables Vol C Tables 4.2.6.8 and 6.1.1.4'
Br Br -0.2901 2.4595 'International Tables Vol C Tables 4.2.6.8 and 6.1.1.4'

loop_
_exptl_crystal_face_index_h
_exptl_crystal_face_index_k
_exptl_crystal_face_index_l
_exptl_crystal_face_perp_dist
0 -1 2 0.06
1 -3 -3 0.1
-1 0 0 0.14
-1 -3 6 0.09
0 0 1 0.065
1 3 3 0.09
5 3 -3 0.12
-5 3 12 0.1354
1 2 7 0.07
1 -20 20 0.06
0 0 -1 0.055
1 0 0 0.135
0 -2 -3 0.06
0 2 3 0.07
0 1 -2 0.08

loop_
_geom_angle_atom_site_label_1
_geom_angle_atom_site_label_2
_geom_angle_atom_site_label_3
_geom_angle
N1 C1 C2 115.01(13)
N1 C1 H1A 108.5
C2 C1 H1A 108.5
N1 C1 H1B 108.5
C2 C1 H1B 108.5
H1A C1 H1B 107.5
N2 C2 C1 113.04(13)
N2 C2 H2A 109
C1 C2 H2A 109
N2 C2 H2B 109
C1 C2 H2B 109
H2A C2 H2B 107.8
O1 C3 N2 122.48(15)
O1 C3 C4 121.61(14)
N2 C3 C4 115.89(13)
C3 C4 C5 108.03(13)
C3 C4 C18 110.52(13)
C5 C4 C18 111.30(13)
C3 C4 H4 109
C5 C4 H4 109
C18 C4 H4 109
N3 C5 C4 110.86(13)
N3 C5 H5A 109.5
C4 C5 H5A 109.5
N3 C5 H5B 109.5
C4 C5 H5B 109.5
H5A C5 H5B 108.1
N3 C6 C7 109.98(14)
N3 C6 H6A 109.7
C7 C6 H6A 109.7
N3 C6 H6B 109.7
C7 C6 H6B 109.7
H6A C6 H6B 108.2
N4 C7 C6 109.93(13)
N4 C7 H7A 109.7
C6 C7 H7A 109.7
N4 C7 H7B 109.7
C6 C7 H7B 109.7
H7A C7 H7B 108.2
N4 C8 C9 110.95(13)
N4 C8 H8A 109.4
C9 C8 H8A 109.4
N4 C8 H8B 109.4
C9 C8 H8B 109.4
H8A C8 H8B 108
C8 C9 C10 112.97(13)
C8 C9 H9A 109
C10 C9 H9A 109
C8 C9 H9B 109
C10 C9 H9B 109
H9A C9 H9B 107.8
N1 C10 C9 111.64(13)
N1 C10 H10A 109.3
C9 C10 H10A 109.3
N1 C10 H10B 109.3
C9 C10 H10B 109.3
H10A C10 H10B 108
N1 C11 C12 117.84(13)
N1 C11 H11A 107.8
C12 C11 H11A 107.8
N1 C11 H11B 107.8
C12 C11 H11B 107.8
H11A C11 H11B 107.2
C17 C12 C13 117.72(15)
C17 C12 C11 120.12(14)
C13 C12 C11 122.13(15)
C14 C13 C12 121.00(16)
C14 C13 H13 119.5
C12 C13 H13 119.5
C15 C14 C13 120.09(16)
C15 C14 H14 120
C13 C14 H14 120
C16 C15 C14 119.84(16)
C16 C15 H15 120.1
C14 C15 H15 120.1
C15 C16 C17 119.81(16)
C15 C16 H16 120.1
C17 C16 H16 120.1
C16 C17 C12 121.54(16)
C16 C17 H17 119.2
C12 C17 H17 119.2
C19 C18 C4 114.66(14)
C19 C18 H18A 108.6
C4 C18 H18A 108.6
C19 C18 H18B 108.6
C4 C18 H18B 108.6
H18A C18 H18B 107.6
O2 C19 C18 108.50(14)
O2 C19 H19A 110
C18 C19 H19A 110
O2 C19 H19B 110
C18 C19 H19B 110
H19A C19 H19B 108.4
C1 N1 C11 114.20(13)
C1 N1 C10 110.09(12)
C11 N1 C10 114.95(12)
C3 N2 C2 123.72(13)
C3 N2 H2N 118.0(14)
C2 N2 H2N 118.0(14)
C6 N3 C5 114.44(14)
C6 N3 H3N 111.9(15)
C5 N3 H3N 108.1(14)
C7 N4 C8 114.44(13)
C7 N4 H4M 110.7(12)
C8 N4 H4M 105.1(12)
C7 N4 H4N 109.9(13)
C8 N4 H4N 110.8(14)
H4M N4 H4N 105.5(17)
C19 O2 H2O 111.4(17)

loop_
_geom_bond_atom_site_label_1
_geom_bond_atom_site_label_2
_geom_bond_distance
C1 N1 1.4645(19)
C1 C2 1.517(2)
C1 H1A 0.99
C1 H1B 0.99
C2 N2 1.455(2)
C2 H2A 0.99
C2 H2B 0.99
C3 O1 1.2390(17)
C3 N2 1.339(2)
C3 C4 1.516(2)
C4 C5 1.525(2)
C4 C18 1.531(2)
C4 H4 1
C5 N3 1.467(2)
C5 H5A 0.99
C5 H5B 0.99
C6 N3 1.455(2)
C6 C7 1.505(2)
C6 H6A 0.99
C6 H6B 0.99
C7 N4 1.486(2)
C7 H7A 0.99
C7 H7B 0.99
C8 N4 1.488(2)
C8 C9 1.515(2)
C8 H8A 0.99
C8 H8B 0.99
C9 C10 1.521(2)
C9 H9A 0.99
C9 H9B 0.99
C10 N1 1.479(2)
C10 H10A 0.99
C10 H10B 0.99
C11 N1 1.4753(19)
C11 C12 1.515(2)
C11 H11A 0.99
C11 H11B 0.99
C12 C17 1.389(2)
C12 C13 1.392(2)
C13 C14 1.388(2)
C13 H13 0.95
C14 C15 1.381(2)
C14 H14 0.95
C15 C16 1.376(2)
C15 H15 0.95
C16 C17 1.387(2)
C16 H16 0.95
C17 H17 0.95
C18 C19 1.509(2)
C18 H18A 0.99
C18 H18B 0.99
C19 O2 1.424(2)
C19 H19A 0.99
C19 H19B 0.99
N2 H2N 0.84(2)
N3 H3N 0.804(19)
N4 H4M 0.96(2)
N4 H4N 0.87(2)
O2 H2O 0.78(2)

loop_
_geom_hbond_atom_site_label_D
_geom_hbond_atom_site_label_H
_geom_hbond_atom_site_label_A
_geom_hbond_distance_DH
_geom_hbond_distance_HA
_geom_hbond_distance_DA
_geom_hbond_angle_DHA
_geom_hbond_site_symmetry_A
N2 H2N Br1 0.84(2) 2.88(2) 3.6669(14) 158.1(18) .
N3 H3N O2 0.804(19) 2.45(2) 3.0373(18) 131.3(18) 1_655
N4 H4M Br1 0.96(2) 2.26(2) 3.2123(14) 175.5(16) .
N4 H4N N1 0.87(2) 2.21(2) 2.8953(19) 135.6(17) .
O2 H2O O1 0.78(2) 2.18(2) 2.9577(17) 175(2) 1_455
